data_1008657
loop_
_publ_author_name
'Schuelke, U'
'Averbuch-Pouchot, M T'

_publ_section_title
;
Preparation and crystal structure of potassium manganese
cyclodecaphosphate octadecahydrate: K~2~Mn~4~P~10~O~30~ .
18H~2~O
;
_journal_coden_ASTM ZAACAB
_journal_name_full
;
Zeitschrift fuer Anorganische und Allgemeine Chemie
;
_journal_page_first 545
_journal_page_last 550
_journal_paper_doi 10.1002/zaac.19946200327
_journal_volume 620
_journal_year 1994
_chemical_formula_structural 'K2 Mn4 (P10 O30) (H2 O)18'
_chemical_formula_sum 'H36 K2 Mn4 O48 P10'
_chemical_name_systematic
;
Dipotassium tetramanganese cyclo-decaphosphate 18-hydrate
;
_space_group_IT_number 14
_symmetry_cell_setting monoclinic
_symmetry_Int_Tables_number 14
_symmetry_space_group_name_Hall '-P 2yab'
_symmetry_space_group_name_H-M 'P 1 21/a 1'
_cell_angle_alpha 90
_cell_angle_beta 105.12(4)
_cell_angle_gamma 90
_cell_formula_units_Z 2
_cell_length_a 14.546(10)
_cell_length_b 15.211(10)
_cell_length_c 9.860(6)
_cell_volume 2106.1
_refine_ls_R_factor_all 0.044
_cod_database_code 1008657

loop_
_symmetry_equiv_pos_as_xyz
x,y,z
1/2-x,1/2+y,-z
-x,-y,-z
1/2+x,1/2-y,z

loop_
_atom_site_label
_atom_site_type_symbol
_atom_site_symmetry_multiplicity
_atom_site_Wyckoff_symbol
_atom_site_fract_x
_atom_site_fract_y
_atom_site_fract_z
_atom_site_occupancy
_atom_site_attached_hydrogens
_atom_site_calc_flag
Mn1 Mn2+ 4 e 0.32058(3) 0.63988(3) 0.03090(4) 1. 0 d
Mn2 Mn2+ 4 e 0.17788(4) 0.88451(4) 0.49366(5) 1. 0 d
K1 K1+ 4 e 0.59708(6) 0.36865(7) 0.55330(8) 1. 0 d
P1 P5+ 4 e 0.76077(5) 0.64925(5) 0.94095(7) 1. 0 d
P2 P5+ 4 e 0.90697(5) 0.05421(5) 0.22483(7) 1. 0 d
P3 P5+ 4 e 0.10547(5) 0.02369(5) 0.22334(7) 1. 0 d
P4 P5+ 4 e 0.05089(5) 0.83721(5) 0.18361(7) 1. 0 d
P5 P5+ 4 e 0.24815(5) 0.79682(6) 0.21652(7) 1. 0 d
O1 O2- 4 e 0.6514(2) 0.6263(2) 0.8780(3) 1. 0 d
O2 O2- 4 e 0.2725(2) 0.8635(2) 0.1050(2) 1. 0 d
O3 O2- 4 e 0.2720(2) 0.7571(2) 0.9072(2) 1. 0 d
O4 O2- 4 e 0.1779(2) 0.4174(2) 0.1015(2) 1. 0 d
O5 O2- 4 e 0.5074(2) 0.4241(2) 0.1961(2) 1. 0 d
O6 O2- 4 e 0.3758(2) 0.5358(2) 0.1794(3) 1. 0 d
O7 O2- 4 e 0.5895(2) 0.5769(2) 0.6278(2) 1. 0 d
O8 O2- 4 e 0.9248(2) 0.0664(1) 0.8602(2) 1. 0 d
O9 O2- 4 e 0.8337(2) 0.9270(2) 0.8487(2) 1. 0 d
O10 O2- 4 e 0.8579(2) -0.0067(2) 0.6235(2) 1. 0 d
O11 O2- 4 e 0.3638(2) 0.2808(1) 0.8469(2) 1. 0 d
O12 O2- 4 e 0.9439(2) 0.1661(2) 0.6636(2) 1. 0 d
O13 O2- 4 e 0.4639(2) 0.6944(2) 0.0812(2) 1. 0 d
O14 O2- 4 e 0.2969(2) 0.7124(2) 0.2118(2) 1. 0 d
O15 O2- 4 e 0.2649(2) 0.8457(2) 0.3505(2) 1. 0 d
O16 O2- 4 e 0.3246(2) 0.0855(2) 0.0144(4) 1. 2 d
O17 O2- 4 e 0.0003(2) 0.6717(3) 0.8988(4) 1. 2 d
O18 O2- 4 e 0.8059(3) 0.5564(3) 0.6212(3) 1. 2 d
O19 O2- 4 e 0.2892(4) 0.2581(3) 0.3984(4) 1. 2 d
O20 O2- 4 e 0.8746(4) 0.4858(5) 0.3149(6) 1. 2 d
O21 O2- 4 e 0.8153(8) 0.3809(6) 0.572(1) 1. 2 d
O22 O2- 4 e 0.0434(7) 0.2838(6) 0.3970(8) 1. 2 d
O23 O2- 4 e 0.9838(9) 0.409(1) 0.766(2) 1. 2 d
O24 O2- 4 e 0.483(3) 0.095(2) 0.505(3) 1. 2 d

loop_
_atom_type_symbol
_atom_type_oxidation_number
Mn2+ 2.000
K1+ 1.000
P5+ 5.000
O2- -2.000
H1+ 1.000
